data_4070474
loop_
_publ_author_name
'Cinellu, Maria A.'
'Maiore, Laura'
'Minghetti, Giovanni'
'Cocco, Fabio'
'Stoccoro, Sergio'
'Zucca, Antonio'
'Manassero, Mario'
'Manassero, Carlo'

_publ_section_title
;
 Gold(III) Adducts with Chiral Pyridinyl-Oxazolines. Synthesis, Reactivity
 of the Coordinated Ligands, and Structural Characterizations
;
_journal_issue 24
_journal_name_full Organometallics
_journal_page_first 7015
_journal_paper_doi 10.1021/om900841b
_journal_volume 28
_journal_year 2009
_chemical_formula_sum 'C11 H14 Au Cl N2 O2'
_chemical_formula_weight 438.67
_space_group_IT_number 19
_symmetry_cell_setting orthorhombic
_symmetry_space_group_name_Hall 'P 2ac 2ab'
_symmetry_space_group_name_H-M 'P 21 21 21'
_audit_creation_date 09-06-01
_audit_creation_method 'from The Personal SDP version 2.1.1'
_cell_angle_alpha 90
_cell_angle_beta 90
_cell_angle_gamma 90
_cell_formula_units_Z 4
_cell_length_a 4.5955(5)
_cell_length_b 12.0430(10)
_cell_length_c 22.3850(20)
_cell_measurement_reflns_used 5226
_cell_measurement_temperature 150
_cell_measurement_theta_max 28
_cell_measurement_theta_min 3
_cell_volume 1238.9(2)
_computing_cell_refinement 'APEX II (Bruker)'
_computing_data_collection 'APEX II (Bruker)'
_computing_data_reduction 'SAINT (Bruker)'
_computing_structure_refinement ' Full-matrix least-squares  (The Personal SDP, 1991)'
_computing_structure_solution ' SHELXS-86  (Sheldrick, 1986) as implemented in The Personal SDP'
_diffrn_ambient_temperature 150
_diffrn_measurement_device 'APEX II (Bruker)'
_diffrn_measurement_method omega
_diffrn_radiation_detector 'APEX II CCD area detector'
_diffrn_radiation_monochromator graphite
_diffrn_radiation_source 'fine-focus sealed tube'
_diffrn_radiation_type Mo-K\a
_diffrn_radiation_wavelength 0.71073
_diffrn_reflns_limit_h_max 6
_diffrn_reflns_limit_h_min -6
_diffrn_reflns_limit_k_max 16
_diffrn_reflns_limit_k_min -16
_diffrn_reflns_limit_l_max 29
_diffrn_reflns_limit_l_min -29
_diffrn_reflns_reduction_process SAINT
_diffrn_reflns_theta_max 28.00
_diffrn_reflns_theta_min 3.00
_diffrn_standards_decay_% 0.00
_diffrn_standards_number 148
_exptl_absorpt_coefficient_mu 12.06
_exptl_absorpt_correction_T_max 1.000
_exptl_absorpt_correction_T_min 0.109
_exptl_absorpt_correction_type empirical
_exptl_absorpt_process_details '  SADABS'
_exptl_crystal_colour yellow
_exptl_crystal_density_diffrn 2.352
_exptl_crystal_description needle
_exptl_crystal_F_000 824
_exptl_crystal_size_max 0.450
_exptl_crystal_size_mid 0.030
_exptl_crystal_size_min 0.020
_refine_diff_density_max 3.729
_refine_diff_density_min -3.080
_refine_ls_goodness_of_fit_all 0.960
_refine_ls_goodness_of_fit_obs 0.960
_refine_ls_hydrogen_treatment noref
_refine_ls_matrix_type full
_refine_ls_number_constraints 0
_refine_ls_number_parameters 154
_refine_ls_number_reflns 3194
_refine_ls_number_restraints 0
_refine_ls_R_factor_all 0.098
_refine_ls_R_factor_obs 0.098
_refine_ls_shift/esd_max 0.014
_refine_ls_shift/esd_mean 0.003
_refine_ls_structure_factor_coef Fsqd
_refine_ls_weighting_scheme calc
_refine_ls_wR_factor_obs 0.114
_cod_data_source_file om900841b_si_002.cif
_cod_data_source_block compound_5
_cod_database_code 4070474
_diffrn_reflns_number_total 14569
_diffrn_reflns_number_independent 3194
_r_int 0.0909
_total_number_of_frames 2460
_time_per_frame_seconds 30
_frame_width_degrees 0.30
_detector_sample_distance_cm 6.00
_conventional_r1_(i>2\s(i)) 0.054
_reflections_with_(i>2\s(i) 2465
_refine_diff_density_esd 1.750

loop_
_symmetry_equiv_pos_as_xyz
+x,+y,+z
1/2-x,-y,1/2+z
1/2+x,1/2-y,-z
-x,1/2+y,1/2-z

loop_
_atom_site_aniso_label
_atom_site_aniso_U_11
_atom_site_aniso_U_22
_atom_site_aniso_U_33
_atom_site_aniso_U_12
_atom_site_aniso_U_13
_atom_site_aniso_U_23
_atom_site_aniso_type_symbol
Au 0.0174(2) 0.0212(2) 0.0150(2) 0.0013(2) -0.0005(2) -0.0013(2) Au
Cl 0.035(2) 0.032(2) 0.025(2) -0.006(2) -0.010(1) -0.003(2) Cl
O1 0.040(5) 0.045(5) 0.020(4) 0.001(7) -0.014(4) 0.001(5) O
O2 0.036(5) 0.015(4) 0.029(4) 0.006(5) -0.001(5) 0.005(4) O
N1 0.023(5) 0.020(5) 0.015(4) 0.012(6) 0.004(5) -0.001(4) N
N11 0.027(6) 0.022(6) 0.009(5) -0.003(5) -0.003(5) 0.000(5) N
C1 0.015(5) 0.024(7) 0.010(6) -0.007(5) 0.008(5) -0.006(5) C
C2 0.036(8) 0.035(8) 0.017(7) -0.001(7) -0.005(6) -0.003(7) C
C3 0.06(1) 0.026(9) 0.029(8) 0.001(7) 0.009(7) 0.007(6) C
C4 0.045(9) 0.024(7) 0.032(8) -0.005(6) 0.015(7) 0.001(6) C
C5 0.038(8) 0.024(7) 0.016(7) 0.001(6) 0.006(6) 0.002(6) C
C11 0.030(7) 0.06(1) 0.007(6) -0.008(7) 0.005(6) -0.006(7) C
C12 0.023(6) 0.027(8) 0.021(7) -0.002(6) -0.013(6) -0.003(6) C
C13 0.022(5) 0.019(7) 0.017(7) -0.008(5) 0.003(5) 0.003(5) C
C14 0.022(6) 0.040(9) 0.018(7) -0.006(6) 0.001(6) 0.002(6) C
C15 0.039(8) 0.023(8) 0.036(9) -0.002(7) -0.003(7) -0.013(7) C
C16 0.046(8) 0.041(8) 0.042(9) -0.014(9) 0.012(7) 0.002(9) C

loop_
_atom_site_label
_atom_site_fract_x
_atom_site_fract_y
_atom_site_fract_z
_atom_site_occupancy
_atom_site_U_iso_or_equiv
_atom_site_thermal_displace_type
_atom_site_type_symbol
Au -0.22248(9) -0.39617(4) 0.19922(2) 1.00 0.0179(1) Uani Au
Cl 0.0921(8) -0.3356(3) 0.2711(2) 1.00 0.0308(7) Uani Cl
O1 -0.788(2) -0.3900(9) 0.0619(4) 1.00 0.035(2) Uani O
O2 -0.261(2) -0.5467(7) 0.2308(4) 1.00 0.027(2) Uani O
N1 -0.247(3) -0.2527(8) 0.1514(4) 1.00 0.019(3) Uani N
N11 -0.487(2) -0.4502(9) 0.1389(5) 1.00 0.019(2) Uani N
C1 -0.444(3) -0.263(1) 0.1042(6) 1.00 0.016(2) Uani C
C2 -0.492(3) -0.179(1) 0.0658(6) 1.00 0.029(3) Uani C
C3 -0.357(4) -0.079(1) 0.0763(7) 1.00 0.039(3) Uani C
C4 -0.164(3) -0.067(1) 0.1237(7) 1.00 0.034(3) Uani C
C5 -0.119(3) -0.157(1) 0.1604(6) 1.00 0.027(3) Uani C
C11 -0.599(3) -0.371(1) 0.0986(6) 1.00 0.033(3) Uani C
C12 -0.578(3) -0.566(1) 0.1441(6) 1.00 0.024(3) Uani C
C13 -0.537(2) -0.588(1) 0.2121(5) 1.00 0.019(2) Uani C
C14 -0.395(3) -0.647(1) 0.1059(6) 1.00 0.027(3) Uani C
C15 -0.538(3) -0.757(1) 0.1052(7) 1.00 0.033(3) Uani C
C16 -0.351(3) -0.600(2) 0.0438(7) 1.00 0.043(3) Uani C
H1 -0.6185 -0.1889 0.0316 1.00 0.0321 Uiso H
H2 -0.3968 -0.0158 0.0505 1.00 0.0429 Uiso H
H3 -0.0634 0.0030 0.1307 1.00 0.0370 Uiso H
H4 0.0113 -0.1490 0.1942 1.00 0.0286 Uiso H
H5 -0.7747 -0.5773 0.1294 1.00 0.0261 Uiso H
H6 -0.6901 -0.5505 0.2343 1.00 0.0211 Uiso H
H7 -0.5474 -0.6671 0.2197 1.00 0.0211 Uiso H
H8 -0.2031 -0.6569 0.1233 1.00 0.0292 Uiso H
H9 -0.5612 -0.7838 0.1458 1.00 0.0359 Uiso H
H10 -0.7281 -0.7507 0.0865 1.00 0.0359 Uiso H
H11 -0.4199 -0.8092 0.0828 1.00 0.0359 Uiso H
H12 -0.2366 -0.6516 0.0202 1.00 0.0471 Uiso H
H13 -0.5394 -0.5893 0.0249 1.00 0.0471 Uiso H
H14 -0.2508 -0.5296 0.0465 1.00 0.0471 Uiso H

loop_
_atom_type_symbol
_atom_type_oxidation_number
_atom_type_number_in_cell
_atom_type_scat_dispersion_real
_atom_type_scat_dispersion_imag
_atom_type_scat_source
Au 0 4 -2.6880 8.7980 'International Tables Vol IV Table 2.2A'
Cl 0 4 0.1320 0.1590 'International Tables Vol IV Table 2.2A'
O 0 8 0.0080 0.0060 'International Tables Vol IV Table 2.2A'
N 0 8 0.0040 0.0030 'International Tables Vol IV Table 2.2A'
C 0 44 0.0020 0.0020 'International Tables Vol IV Table 2.2A'
H 0 56 0.0000 0.0000 'International Tables Vol IV Table 2.2A'

loop_
_geom_angle_atom_site_label_1
_geom_angle_atom_site_label_2
_geom_angle_atom_site_label_3
_geom_angle
_geom_angle_site_symmetry_1
_geom_angle_site_symmetry_2
_geom_angle_site_symmetry_3
_geom_angle_publ_flag
Cl Au O2 95.6(3) 1_555 1_555 1_555 yes
Cl Au N1 97.8(3) 1_555 1_555 1_555 yes
Cl Au N11 178.9(4) 1_555 1_555 1_555 yes
O2 Au N1 166.6(4) 1_555 1_555 1_555 yes
O2 Au N11 83.3(4) 1_555 1_555 1_555 yes
N1 Au N11 83.3(4) 1_555 1_555 1_555 yes
Au O2 C13 107.3(7) 1_555 1_555 1_555 yes
Au N1 C1 110.9(8) 1_555 1_555 1_555 yes
Au N1 C5 129.9(9) 1_555 1_555 1_555 yes
C1 N1 C5 119.2(11) 1_555 1_555 1_555 yes
Au N11 C11 116.7(9) 1_555 1_555 1_555 yes
Au N11 C12 116.6(8) 1_555 1_555 1_555 yes
C11 N11 C12 126.2(11) 1_555 1_555 1_555 yes
N1 C1 C2 121.3(12) 1_555 1_555 1_555 yes
N1 C1 C11 117.0(11) 1_555 1_555 1_555 yes
C2 C1 C11 121.7(12) 1_555 1_555 1_555 yes
C1 C2 C3 118.6(13) 1_555 1_555 1_555 yes
C1 C2 H1 120.7 1_555 1_555 1_555 yes
C3 C2 H1 120.7 1_555 1_555 1_555 yes
C2 C3 C4 120.4(14) 1_555 1_555 1_555 yes
C2 C3 H2 119.8 1_555 1_555 1_555 yes
C4 C3 H2 119.8 1_555 1_555 1_555 yes
C3 C4 C5 118.0(13) 1_555 1_555 1_555 yes
C3 C4 H3 121.0 1_555 1_555 1_555 yes
C5 C4 H3 121.0 1_555 1_555 1_555 yes
N1 C5 C4 122.4(13) 1_555 1_555 1_555 yes
N1 C5 H4 118.8 1_555 1_555 1_555 yes
C4 C5 H4 118.8 1_555 1_555 1_555 yes
O1 C11 N11 124.3(14) 1_555 1_555 1_555 yes
O1 C11 C1 124.4(14) 1_555 1_555 1_555 yes
N11 C11 C1 111.2(11) 1_555 1_555 1_555 yes
N11 C12 C13 102.0(10) 1_555 1_555 1_555 yes
N11 C12 C14 113.8(11) 1_555 1_555 1_555 yes
N11 C12 H5 112.3 1_555 1_555 1_555 yes
C13 C12 C14 111.3(11) 1_555 1_555 1_555 yes
C13 C12 H5 114.8 1_555 1_555 1_555 yes
C14 C12 H5 103.1 1_555 1_555 1_555 yes
O2 C13 C12 109.5(10) 1_555 1_555 1_555 yes
O2 C13 H6 109.5 1_555 1_555 1_555 yes
O2 C13 H7 109.5 1_555 1_555 1_555 yes
C12 C13 H6 109.5 1_555 1_555 1_555 yes
C12 C13 H7 109.5 1_555 1_555 1_555 yes
H6 C13 H7 109.5 1_555 1_555 1_555 yes
C12 C14 C15 109.3(11) 1_555 1_555 1_555 yes
C12 C14 C16 109.9(12) 1_555 1_555 1_555 yes
C12 C14 H8 110.4 1_555 1_555 1_555 yes
C15 C14 C16 112.5(13) 1_555 1_555 1_555 yes
C15 C14 H8 107.6 1_555 1_555 1_555 yes
C16 C14 H8 107.0 1_555 1_555 1_555 yes
C14 C15 H9 109.5 1_555 1_555 1_555 yes
C14 C15 H10 109.5 1_555 1_555 1_555 yes
C14 C15 H11 109.5 1_555 1_555 1_555 yes
H9 C15 H10 109.5 1_555 1_555 1_555 yes
H9 C15 H11 109.5 1_555 1_555 1_555 yes
H10 C15 H11 109.5 1_555 1_555 1_555 yes
C14 C16 H12 109.5 1_555 1_555 1_555 yes
C14 C16 H13 109.5 1_555 1_555 1_555 yes
C14 C16 H14 109.5 1_555 1_555 1_555 yes
H12 C16 H13 109.5 1_555 1_555 1_555 yes
H12 C16 H14 109.5 1_555 1_555 1_555 yes
H13 C16 H14 109.5 1_555 1_555 1_555 yes

loop_
_geom_bond_atom_site_label_1
_geom_bond_atom_site_label_2
_geom_bond_distance
_geom_bond_site_symmetry_1
_geom_bond_site_symmetry_2
_geom_bond_publ_flag
Au Cl 2.283(4) 1_555 1_555 yes
Au O2 1.954(8) 1_555 1_555 yes
Au N1 2.036(9) 1_555 1_555 yes
Au N11 1.929(11) 1_555 1_555 yes
O1 C11 1.218(16) 1_555 1_555 yes
O2 C13 1.427(16) 1_555 1_555 yes
N1 C1 1.396(16) 1_555 1_555 yes
N1 C5 1.313(17) 1_555 1_555 yes
N11 C11 1.410(19) 1_555 1_555 yes
N11 C12 1.458(18) 1_555 1_555 yes
C1 C2 1.347(20) 1_555 1_555 yes
C1 C11 1.483(20) 1_555 1_555 yes
C2 C3 1.382(22) 1_555 1_555 yes
C2 H1 0.970 1_555 1_555 yes
C3 C4 1.390(22) 1_555 1_555 yes
C3 H2 0.970 1_555 1_555 yes
C4 C5 1.375(20) 1_555 1_555 yes
C4 H3 0.970 1_555 1_555 yes
C5 H4 0.970 1_555 1_555 yes
C12 C13 1.558(19) 1_555 1_555 yes
C12 C14 1.552(20) 1_555 1_555 yes
C12 H5 0.970 1_555 1_555 yes
C13 H6 0.970 1_555 1_555 yes
C13 H7 0.970 1_555 1_555 yes
C14 C15 1.479(21) 1_555 1_555 yes
C14 C16 1.515(22) 1_555 1_555 yes
C14 H8 0.970 1_555 1_555 yes
C15 H9 0.970 1_555 1_555 yes
C15 H10 0.970 1_555 1_555 yes
C15 H11 0.970 1_555 1_555 yes
C16 H12 0.970 1_555 1_555 yes
C16 H13 0.970 1_555 1_555 yes
C16 H14 0.970 1_555 1_555 yes
